data_1502790
loop_
_publ_author_name
'Senda, Taichi'
'Hanaoka, Hidenori'
'Nakahara, Shinya'
'Oda, Yoshiaki'
'Tsurugi, Hayato'
'Mashima, Kazushi'

_publ_section_title
;
 Rational Design of Silicon-Bridged Fluorenyl&#x2212;Phenoxy Group 4 Metal
 Complexes as Catalysts for Producing High Molecular Weight Copolymers of
 Ethylene and 1-Hexene at Elevated Temperature
;
_journal_issue 5
_journal_name_full Macromolecules
_journal_page_first 2299
_journal_paper_doi 10.1021/ma902700v
_journal_volume 43
_journal_year 2010
_chemical_formula_moiety 'C34 H44 O Si'
_chemical_formula_sum 'C34 H44 O Si'
_chemical_formula_weight 496.78
_chemical_name_systematic
; 
 ? 
;
_space_group_IT_number 2
_symmetry_cell_setting triclinic
_symmetry_Int_Tables_number 2
_symmetry_space_group_name_Hall '-P 1'
_symmetry_space_group_name_H-M 'P -1'
_atom_sites_solution_hydrogens geom
_atom_sites_solution_primary direct
_atom_sites_solution_secondary difmap
_audit_creation_method SHELXL-97
_cell_angle_alpha 96.051(5)
_cell_angle_beta 97.568(11)
_cell_angle_gamma 95.234(9)
_cell_formula_units_Z 2
_cell_length_a 9.230(2)
_cell_length_b 10.5413(19)
_cell_length_c 15.742(3)
_cell_measurement_reflns_used 3550
_cell_measurement_temperature 113(2)
_cell_measurement_theta_max 27.5
_cell_measurement_theta_min 3.1
_cell_volume 1501.2(5)
_computing_cell_refinement CrystalClear
_computing_data_collection CrystalClear
_computing_data_reduction CrystalStructure
_computing_publication_material 'CrystalStructure 3.8'
_computing_structure_refinement SHELXL
_computing_structure_solution SIR92
_diffrn_ambient_temperature 113(2)
_diffrn_detector_area_resol_mean 7.31
_diffrn_measured_fraction_theta_full 0.968
_diffrn_measured_fraction_theta_max 0.968
_diffrn_measurement_device_type 'Rigaku Mercury'
_diffrn_measurement_method \w
_diffrn_radiation_monochromator graphite
_diffrn_radiation_source 'fine-focus sealed tube'
_diffrn_radiation_type MoK\a
_diffrn_radiation_wavelength 0.71075
_diffrn_reflns_av_R_equivalents 0.0224
_diffrn_reflns_av_sigmaI/netI 0.0337
_diffrn_reflns_limit_h_max 11
_diffrn_reflns_limit_h_min -11
_diffrn_reflns_limit_k_max 13
_diffrn_reflns_limit_k_min -13
_diffrn_reflns_limit_l_max 20
_diffrn_reflns_limit_l_min -20
_diffrn_reflns_number 14396
_diffrn_reflns_theta_full 27.50
_diffrn_reflns_theta_max 27.50
_diffrn_reflns_theta_min 3.60
_exptl_absorpt_coefficient_mu 0.101
_exptl_absorpt_correction_T_max 0.9712
_exptl_absorpt_correction_T_min 0.9435
_exptl_absorpt_correction_type multi-scan
_exptl_absorpt_process_details 'Jacobson, R. (1998) Private communication'
_exptl_crystal_colour orange
_exptl_crystal_density_diffrn 1.099
_exptl_crystal_density_method 'not measured'
_exptl_crystal_description block
_exptl_crystal_F_000 540
_exptl_crystal_size_max 0.58
_exptl_crystal_size_mid 0.35
_exptl_crystal_size_min 0.29
_refine_diff_density_max 0.511
_refine_diff_density_min -0.386
_refine_diff_density_rms 0.051
_refine_ls_extinction_method none
_refine_ls_goodness_of_fit_ref 1.049
_refine_ls_hydrogen_treatment constr
_refine_ls_matrix_type full
_refine_ls_number_parameters 326
_refine_ls_number_reflns 6665
_refine_ls_number_restraints 0
_refine_ls_restrained_S_all 1.049
_refine_ls_R_factor_all 0.0663
_refine_ls_R_factor_gt 0.0529
_refine_ls_shift/su_max 0.000
_refine_ls_shift/su_mean 0.000
_refine_ls_structure_factor_coef Fsqd
_refine_ls_weighting_details 'calc w=1/[\s^2^(Fo^2^)+(0.0709P)^2^+0.6936P] where P=(Fo^2^+2Fc^2^)/3'
_refine_ls_weighting_scheme calc
_refine_ls_wR_factor_gt 0.1357
_refine_ls_wR_factor_ref 0.1461
_reflns_number_gt 5362
_reflns_number_total 6665
_reflns_threshold_expression >2sigma(I)
_cod_data_source_file ma902700v_si_002.cif
_cod_data_source_block 5
_cod_database_code 1502790

loop_
_symmetry_equiv_pos_as_xyz
'x, y, z'
'-x, -y, -z'

loop_
_atom_site_label
_atom_site_type_symbol
_atom_site_fract_x
_atom_site_fract_y
_atom_site_fract_z
_atom_site_U_iso_or_equiv
_atom_site_adp_type
_atom_site_occupancy
_atom_site_symmetry_multiplicity
_atom_site_calc_flag
_atom_site_refinement_flags
Si1 Si 0.80223(5) 0.08107(4) 0.30702(3) 0.02538(13) Uani 1 1 d .
O1 O 0.65014(12) 0.27464(10) 0.25153(7) 0.0224(2) Uani 1 1 d .
C1 C 0.62994(17) 0.17417(15) 0.30688(10) 0.0213(3) Uani 1 1 d .
C2 C 0.49002(17) 0.08596(15) 0.27828(10) 0.0214(3) Uani 1 1 d .
C3 C 0.41836(18) 0.06675(15) 0.34973(10) 0.0224(3) Uani 1 1 d .
C4 C 0.49447(18) 0.15452(15) 0.42422(10) 0.0232(3) Uani 1 1 d .
C5 C 0.61174(18) 0.22601(15) 0.39717(10) 0.0223(3) Uani 1 1 d .
C6 C 0.43573(19) 0.02269(15) 0.19724(11) 0.0245(3) Uani 1 1 d .
H1 H 0.4848 0.0380 0.1493 0.029 Uiso 1 1 calc R
C7 C 0.30857(19) -0.06375(15) 0.18602(11) 0.0253(3) Uani 1 1 d .
C8 C 0.24127(19) -0.08510(16) 0.25905(11) 0.0275(4) Uani 1 1 d .
H2 H 0.1563 -0.1453 0.2525 0.033 Uiso 1 1 calc R
C9 C 0.29428(18) -0.02155(16) 0.34006(11) 0.0258(3) Uani 1 1 d .
H3 H 0.2467 -0.0380 0.3883 0.031 Uiso 1 1 calc R
C10 C 0.4655(2) 0.18002(17) 0.50817(11) 0.0294(4) Uani 1 1 d .
H4 H 0.3888 0.1302 0.5282 0.035 Uiso 1 1 calc R
C11 C 0.5502(2) 0.27944(18) 0.56246(11) 0.0323(4) Uani 1 1 d .
H5 H 0.5304 0.2963 0.6201 0.039 Uiso 1 1 calc R
C12 C 0.66348(19) 0.35576(17) 0.53558(11) 0.0277(4) Uani 1 1 d .
C13 C 0.69497(18) 0.32562(16) 0.45163(11) 0.0256(3) Uani 1 1 d .
H6 H 0.7736 0.3736 0.4320 0.031 Uiso 1 1 calc R
C14 C 0.2428(2) -0.13731(17) 0.09832(11) 0.0306(4) Uani 1 1 d .
C15 C 0.2464(2) -0.28238(19) 0.10281(14) 0.0426(5) Uani 1 1 d .
H7 H 0.3478 -0.2972 0.1170 0.053 Uiso 1 1 d .
H8 H 0.1976 -0.3294 0.0469 0.053 Uiso 1 1 d .
H9 H 0.1849 -0.3100 0.1504 0.053 Uiso 1 1 d .
C16 C 0.0818(2) -0.1107(2) 0.07643(14) 0.0451(5) Uani 1 1 d .
H10 H 0.0787 -0.0235 0.0605 0.054 Uiso 1 1 calc R
H11 H 0.0312 -0.1192 0.1268 0.054 Uiso 1 1 calc R
H12 H 0.0329 -0.1726 0.0280 0.054 Uiso 1 1 calc R
C17 C 0.3248(3) -0.0992(2) 0.02512(13) 0.0501(6) Uani 1 1 d .
H13 H 0.2739 -0.1491 -0.0292 0.061 Uiso 1 1 d .
H14 H 0.3216 -0.0049 0.0203 0.061 Uiso 1 1 d .
H15 H 0.4318 -0.1150 0.0330 0.061 Uiso 1 1 d .
C18 C 0.7545(2) 0.46587(19) 0.59644(12) 0.0338(4) Uani 1 1 d .
C19 C 0.6652(3) 0.5260(3) 0.6610(2) 0.0907(12) Uani 1 1 d .
H16 H 0.7128 0.6114 0.6850 0.109 Uiso 1 1 calc R
H17 H 0.6588 0.4720 0.7076 0.109 Uiso 1 1 calc R
H18 H 0.5661 0.5333 0.6321 0.109 Uiso 1 1 calc R
C20 C 0.8893(3) 0.4161(3) 0.6402(2) 0.0709(9) Uani 1 1 d .
H19 H 0.9550 0.3959 0.5977 0.085 Uiso 1 1 calc R
H20 H 0.8602 0.3384 0.6656 0.085 Uiso 1 1 calc R
H21 H 0.9404 0.4817 0.6857 0.085 Uiso 1 1 calc R
C21 C 0.8029(4) 0.5764(2) 0.54682(19) 0.0786(10) Uani 1 1 d .
H22 H 0.7183 0.6222 0.5293 0.094 Uiso 1 1 calc R
H23 H 0.8425 0.5419 0.4954 0.094 Uiso 1 1 calc R
H24 H 0.8790 0.6357 0.5840 0.094 Uiso 1 1 calc R
C22 C 0.78438(17) 0.28491(14) 0.22065(10) 0.0195(3) Uani 1 1 d .
C23 C 0.81672(17) 0.38604(14) 0.17191(10) 0.0206(3) Uani 1 1 d .
C24 C 0.95146(18) 0.38701(15) 0.14067(10) 0.0228(3) Uani 1 1 d .
H25 H 0.9765 0.4523 0.1063 0.027 Uiso 1 1 calc R
C25 C 1.05217(18) 0.29738(16) 0.15701(10) 0.0243(3) Uani 1 1 d .
C26 C 1.01692(18) 0.20261(15) 0.20784(10) 0.0235(3) Uani 1 1 d .
H26 H 1.0847 0.1424 0.2210 0.028 Uiso 1 1 calc R
C27 C 0.88195(17) 0.19483(15) 0.24005(10) 0.0213(3) Uani 1 1 d .
C28 C 0.71226(18) 0.48895(15) 0.15594(11) 0.0249(3) Uani 1 1 d .
C29 C 0.6883(2) 0.55861(17) 0.24291(13) 0.0338(4) Uani 1 1 d .
H27 H 0.6408 0.5004 0.2817 0.042 Uiso 1 1 d .
H28 H 0.6195 0.6230 0.2356 0.042 Uiso 1 1 d .
H29 H 0.7871 0.6049 0.2709 0.042 Uiso 1 1 d .
C30 C 0.56420(19) 0.42631(18) 0.10600(13) 0.0326(4) Uani 1 1 d .
H30 H 0.5811 0.3832 0.0479 0.041 Uiso 1 1 d .
H31 H 0.5149 0.3616 0.1396 0.041 Uiso 1 1 d .
H32 H 0.4952 0.4947 0.0969 0.041 Uiso 1 1 d .
C31 C 0.7737(2) 0.58922(18) 0.10273(13) 0.0347(4) Uani 1 1 d .
H33 H 0.7963 0.5538 0.0467 0.043 Uiso 1 1 d .
H34 H 0.7056 0.6513 0.0929 0.043 Uiso 1 1 d .
H35 H 0.8661 0.6355 0.1312 0.043 Uiso 1 1 d .
C32 C 1.1964(2) 0.30603(18) 0.12110(12) 0.0318(4) Uani 1 1 d .
H36 H 1.1813 0.2582 0.0591 0.038 Uiso 1 1 d .
H37 H 1.2363 0.4016 0.1169 0.038 Uiso 1 1 d .
H38 H 1.2709 0.2626 0.1607 0.038 Uiso 1 1 d .
C33 C 0.7621(2) -0.08690(19) 0.25452(17) 0.0474(6) Uani 1 1 d .
H39 H 0.7156 -0.0872 0.1915 0.059 Uiso 1 1 d .
H40 H 0.6968 -0.1341 0.2858 0.059 Uiso 1 1 d .
H41 H 0.8499 -0.1242 0.2593 0.058 Uiso 1 1 d .
C34 C 0.9074(2) 0.0819(2) 0.41604(13) 0.0423(5) Uani 1 1 d .
H42 H 0.9275 0.1702 0.4445 0.051 Uiso 1 1 calc R
H43 H 1.0005 0.0459 0.4108 0.051 Uiso 1 1 calc R
H44 H 0.8498 0.0299 0.4504 0.051 Uiso 1 1 calc R

loop_
_atom_site_aniso_label
_atom_site_aniso_U_11
_atom_site_aniso_U_22
_atom_site_aniso_U_33
_atom_site_aniso_U_23
_atom_site_aniso_U_13
_atom_site_aniso_U_12
Si1 0.0261(2) 0.0220(2) 0.0300(3) 0.00772(18) 0.00628(18) 0.00454(18)
O1 0.0212(6) 0.0209(5) 0.0265(6) 0.0070(4) 0.0060(4) 0.0018(4)
C1 0.0221(8) 0.0200(7) 0.0223(8) 0.0049(6) 0.0036(6) 0.0005(6)
C2 0.0213(8) 0.0194(7) 0.0232(8) 0.0033(6) 0.0016(6) 0.0021(6)
C3 0.0228(8) 0.0214(7) 0.0231(8) 0.0038(6) 0.0026(6) 0.0024(6)
C4 0.0227(8) 0.0232(8) 0.0233(8) 0.0042(6) 0.0016(6) 0.0014(6)
C5 0.0223(8) 0.0233(8) 0.0216(8) 0.0042(6) 0.0021(6) 0.0041(6)
C6 0.0283(8) 0.0229(8) 0.0225(8) 0.0026(6) 0.0051(6) 0.0020(6)
C7 0.0268(8) 0.0220(8) 0.0261(8) 0.0015(6) 0.0010(6) 0.0024(6)
C8 0.0248(8) 0.0247(8) 0.0319(9) 0.0025(7) 0.0029(7) -0.0016(6)
C9 0.0244(8) 0.0267(8) 0.0266(8) 0.0044(7) 0.0056(6) -0.0001(6)
C10 0.0307(9) 0.0324(9) 0.0252(8) 0.0051(7) 0.0064(7) -0.0025(7)
C11 0.0348(10) 0.0395(10) 0.0218(8) 0.0019(7) 0.0038(7) 0.0017(8)
C12 0.0252(8) 0.0307(9) 0.0249(8) -0.0003(7) -0.0016(6) 0.0032(7)
C13 0.0217(8) 0.0258(8) 0.0282(9) 0.0029(7) 0.0010(6) 0.0011(6)
C14 0.0348(10) 0.0271(9) 0.0265(9) -0.0016(7) 0.0003(7) -0.0030(7)
C15 0.0519(13) 0.0299(10) 0.0418(11) -0.0061(8) 0.0007(9) 0.0028(9)
C16 0.0448(12) 0.0457(12) 0.0375(11) -0.0068(9) -0.0128(9) 0.0062(9)
C17 0.0633(15) 0.0516(13) 0.0282(10) -0.0065(9) 0.0062(10) -0.0187(11)
C18 0.0301(9) 0.0379(10) 0.0288(9) -0.0066(8) -0.0014(7) -0.0009(8)
C19 0.0530(16) 0.103(2) 0.096(2) -0.069(2) 0.0267(15) -0.0265(16)
C20 0.0563(16) 0.0554(15) 0.084(2) -0.0100(14) -0.0387(14) 0.0055(12)
C21 0.121(3) 0.0400(13) 0.0581(17) -0.0054(12) -0.0163(17) -0.0238(15)
C22 0.0195(7) 0.0193(7) 0.0180(7) -0.0003(6) 0.0011(6) -0.0014(6)
C23 0.0226(8) 0.0184(7) 0.0189(7) -0.0002(6) -0.0003(6) -0.0007(6)
C24 0.0245(8) 0.0236(8) 0.0196(8) 0.0037(6) 0.0028(6) -0.0024(6)
C25 0.0209(8) 0.0298(8) 0.0206(8) 0.0000(6) 0.0015(6) 0.0002(6)
C26 0.0230(8) 0.0250(8) 0.0219(8) 0.0015(6) 0.0015(6) 0.0037(6)
C27 0.0226(8) 0.0206(7) 0.0197(7) 0.0009(6) 0.0006(6) 0.0016(6)
C28 0.0266(8) 0.0207(7) 0.0288(8) 0.0070(6) 0.0057(7) 0.0024(6)
C29 0.0416(11) 0.0238(8) 0.0385(10) 0.0027(7) 0.0134(8) 0.0075(7)
C30 0.0247(9) 0.0350(9) 0.0382(10) 0.0110(8) -0.0011(7) 0.0044(7)
C31 0.0364(10) 0.0285(9) 0.0435(11) 0.0163(8) 0.0107(8) 0.0067(8)
C32 0.0250(9) 0.0393(10) 0.0325(9) 0.0073(8) 0.0074(7) 0.0025(7)
C33 0.0408(11) 0.0236(9) 0.0804(17) 0.0038(10) 0.0192(11) 0.0050(8)
C34 0.0385(11) 0.0589(13) 0.0370(11) 0.0233(10) 0.0088(8) 0.0197(10)

loop_
_atom_type_symbol
_atom_type_description
_atom_type_scat_dispersion_real
_atom_type_scat_dispersion_imag
_atom_type_scat_source
C C 0.0033 0.0016 'International Tables Vol C Tables 4.2.6.8 and 6.1.1.4'
H H 0.0000 0.0000 'International Tables Vol C Tables 4.2.6.8 and 6.1.1.4'
O O 0.0106 0.0060 'International Tables Vol C Tables 4.2.6.8 and 6.1.1.4'
Si Si 0.0817 0.0704 'International Tables Vol C Tables 4.2.6.8 and 6.1.1.4'

loop_
_geom_angle_atom_site_label_1
_geom_angle_atom_site_label_2
_geom_angle_atom_site_label_3
_geom_angle
C27 Si1 C34 114.86(9)
C27 Si1 C33 114.67(9)
C34 Si1 C33 109.06(11)
C27 Si1 C1 89.90(7)
C34 Si1 C1 113.58(8)
C33 Si1 C1 113.85(9)
C22 O1 C1 115.38(11)
O1 C1 C5 112.76(12)
O1 C1 C2 113.22(12)
C5 C1 C2 102.32(13)
O1 C1 Si1 106.22(10)
C5 C1 Si1 110.95(11)
C2 C1 Si1 111.51(10)
C6 C2 C3 121.16(15)
C6 C2 C1 129.13(15)
C3 C2 C1 109.60(13)
C9 C3 C2 119.58(15)
C9 C3 C4 132.02(16)
C2 C3 C4 108.37(14)
C10 C4 C5 119.45(15)
C10 C4 C3 132.35(16)
C5 C4 C3 108.10(14)
C13 C5 C4 121.08(15)
C13 C5 C1 128.96(15)
C4 C5 C1 109.93(14)
C2 C6 C7 119.89(16)
C2 C6 H1 120.1
C7 C6 H1 120.1
C6 C7 C8 118.07(15)
C6 C7 C14 122.66(16)
C8 C7 C14 119.26(15)
C9 C8 C7 122.33(16)
C9 C8 H2 118.8
C7 C8 H2 118.8
C8 C9 C3 118.91(16)
C8 C9 H3 120.5
C3 C9 H3 120.5
C4 C10 C11 118.98(16)
C4 C10 H4 120.5
C11 C10 H4 120.5
C10 C11 C12 122.48(16)
C10 C11 H5 118.8
C12 C11 H5 118.8
C11 C12 C13 117.78(16)
C11 C12 C18 121.53(16)
C13 C12 C18 120.65(16)
C5 C13 C12 120.12(16)
C5 C13 H6 119.9
C12 C13 H6 119.9
C17 C14 C7 112.77(15)
C17 C14 C16 107.92(17)
C7 C14 C16 109.50(15)
C17 C14 C15 108.72(17)
C7 C14 C15 109.31(15)
C16 C14 C15 108.52(16)
C14 C15 H7 107.4
C14 C15 H8 108.6
H7 C15 H8 113.8
C14 C15 H9 109.0
H7 C15 H9 110.8
H8 C15 H9 107.1
C14 C16 H10 109.5
C14 C16 H11 109.5
H10 C16 H11 109.5
C14 C16 H12 109.5
H10 C16 H12 109.5
H11 C16 H12 109.5
C14 C17 H13 107.6
C14 C17 H14 109.9
H13 C17 H14 109.0
C14 C17 H15 113.9
H13 C17 H15 109.4
H14 C17 H15 107.0
C20 C18 C19 111.9(2)
C20 C18 C12 108.73(17)
C19 C18 C12 111.70(17)
C20 C18 C21 108.8(2)
C19 C18 C21 104.4(2)
C12 C18 C21 111.22(16)
C18 C19 H16 109.5
C18 C19 H17 109.5
H16 C19 H17 109.5
C18 C19 H18 109.5
H16 C19 H18 109.5
H17 C19 H18 109.5
C18 C20 H19 109.5
C18 C20 H20 109.5
H19 C20 H20 109.5
C18 C20 H21 109.5
H19 C20 H21 109.5
H20 C20 H21 109.5
C18 C21 H22 109.5
C18 C21 H23 109.5
H22 C21 H23 109.5
C18 C21 H24 109.5
H22 C21 H24 109.5
H23 C21 H24 109.5
O1 C22 C27 118.27(14)
O1 C22 C23 118.76(13)
C27 C22 C23 122.96(14)
C24 C23 C22 115.24(14)
C24 C23 C28 122.51(14)
C22 C23 C28 122.24(14)
C23 C24 C25 123.96(15)
C23 C24 H25 118.0
C25 C24 H25 118.0
C26 C25 C24 118.33(15)
C26 C25 C32 121.14(15)
C24 C25 C32 120.52(15)
C25 C26 C27 120.57(15)
C25 C26 H26 119.7
C27 C26 H26 119.7
C22 C27 C26 118.86(15)
C22 C27 Si1 110.02(12)
C26 C27 Si1 131.12(12)
C31 C28 C23 112.09(14)
C31 C28 C29 108.01(14)
C23 C28 C29 109.35(13)
C31 C28 C30 107.59(14)
C23 C28 C30 109.91(13)
C29 C28 C30 109.84(15)
C28 C29 H27 114.0
C28 C29 H28 111.9
H27 C29 H28 102.9
C28 C29 H29 106.9
H27 C29 H29 113.3
H28 C29 H29 107.7
C28 C30 H30 109.0
C28 C30 H31 111.5
H30 C30 H31 110.4
C28 C30 H32 109.4
H30 C30 H32 109.5
H31 C30 H32 107.0
C28 C31 H33 114.3
C28 C31 H34 110.3
H33 C31 H34 107.8
C28 C31 H35 112.6
H33 C31 H35 104.1
H34 C31 H35 107.4
C25 C32 H36 109.5
C25 C32 H37 111.9
H36 C32 H37 107.0
C25 C32 H38 107.8
H36 C32 H38 109.7
H37 C32 H38 111.0
Si1 C33 H39 109.4
Si1 C33 H40 109.3
H39 C33 H40 110.7
Si1 C33 H41 107.6
H39 C33 H41 112.6
H40 C33 H41 107.1
Si1 C34 H42 109.5
Si1 C34 H43 109.5
H42 C34 H43 109.5
Si1 C34 H44 109.5
H42 C34 H44 109.5
H43 C34 H44 109.5

loop_
_geom_bond_atom_site_label_1
_geom_bond_atom_site_label_2
_geom_bond_distance
Si1 C27 1.8441(17)
Si1 C34 1.856(2)
Si1 C33 1.856(2)
Si1 C1 1.9432(17)
O1 C22 1.3886(19)
O1 C1 1.4550(18)
C1 C5 1.504(2)
C1 C2 1.508(2)
C2 C6 1.384(2)
C2 C3 1.401(2)
C3 C9 1.390(2)
C3 C4 1.470(2)
C4 C10 1.386(2)
C4 C5 1.400(2)
C5 C13 1.385(2)
C6 C7 1.398(2)
C6 H1 0.9500
C7 C8 1.406(2)
C7 C14 1.531(2)
C8 C9 1.382(2)
C8 H2 0.9500
C9 H3 0.9500
C10 C11 1.388(2)
C10 H4 0.9500
C11 C12 1.398(3)
C11 H5 0.9500
C12 C13 1.400(2)
C12 C18 1.532(2)
C13 H6 0.9500
C14 C17 1.528(3)
C14 C16 1.538(3)
C14 C15 1.541(3)
C15 H7 0.9637
C15 H8 0.9931
C15 H9 1.0471
C16 H10 0.9800
C16 H11 0.9800
C16 H12 0.9800
C17 H13 0.9912
C17 H14 1.0081
C17 H15 1.0100
C18 C20 1.506(3)
C18 C19 1.514(3)
C18 C21 1.535(3)
C19 H16 0.9800
C19 H17 0.9800
C19 H18 0.9800
C20 H19 0.9800
C20 H20 0.9800
C20 H21 0.9800
C21 H22 0.9800
C21 H23 0.9800
C21 H24 0.9800
C22 C27 1.397(2)
C22 C23 1.410(2)
C23 C24 1.396(2)
C23 C28 1.534(2)
C24 C25 1.404(2)
C24 H25 0.9500
C25 C26 1.386(2)
C25 C32 1.512(2)
C26 C27 1.404(2)
C26 H26 0.9500
C28 C31 1.531(2)
C28 C29 1.536(2)
C28 C30 1.538(2)
C29 H27 1.0210
C29 H28 0.9765
C29 H29 1.0153
C30 H30 1.0150
C30 H31 1.0174
C30 H32 1.0135
C31 H33 0.9766
C31 H34 0.9584
C31 H35 0.9710
C32 H36 1.0363
C32 H37 1.0526
C32 H38 1.0373
C33 H39 1.0274
C33 H40 0.9635
C33 H41 0.9301
C34 H42 0.9800
C34 H43 0.9800
C34 H44 0.9800

loop_
_geom_torsion_atom_site_label_1
_geom_torsion_atom_site_label_2
_geom_torsion_atom_site_label_3
_geom_torsion_atom_site_label_4
_geom_torsion
C22 O1 C1 C5 116.79(14)
C22 O1 C1 C2 -127.63(14)
C22 O1 C1 Si1 -4.93(14)
C27 Si1 C1 O1 3.60(10)
C34 Si1 C1 O1 120.87(12)
C33 Si1 C1 O1 -113.50(12)
C27 Si1 C1 C5 -119.27(12)
C34 Si1 C1 C5 -2.01(15)
C33 Si1 C1 C5 123.63(13)
C27 Si1 C1 C2 127.38(12)
C34 Si1 C1 C2 -115.36(13)
C33 Si1 C1 C2 10.28(15)
O1 C1 C2 C6 49.7(2)
C5 C1 C2 C6 171.38(16)
Si1 C1 C2 C6 -69.98(19)
O1 C1 C2 C3 -134.11(14)
C5 C1 C2 C3 -12.48(16)
Si1 C1 C2 C3 106.17(13)
C6 C2 C3 C9 2.9(2)
C1 C2 C3 C9 -173.61(14)
C6 C2 C3 C4 -175.25(14)
C1 C2 C3 C4 8.24(17)
C9 C3 C4 C10 -1.8(3)
C2 C3 C4 C10 176.01(17)
C9 C3 C4 C5 -177.91(17)
C2 C3 C4 C5 -0.07(18)
C10 C4 C5 C13 -3.0(2)
C3 C4 C5 C13 173.68(14)
C10 C4 C5 C1 175.17(14)
C3 C4 C5 C1 -8.16(18)
O1 C1 C5 C13 -47.6(2)
C2 C1 C5 C13 -169.56(16)
Si1 C1 C5 C13 71.41(19)
O1 C1 C5 C4 134.43(14)
C2 C1 C5 C4 12.47(16)
Si1 C1 C5 C4 -106.57(13)
C3 C2 C6 C7 -1.1(2)
C1 C2 C6 C7 174.67(15)
C2 C6 C7 C8 -1.2(2)
C2 C6 C7 C14 -179.80(15)
C6 C7 C8 C9 1.7(3)
C14 C7 C8 C9 -179.64(16)
C7 C8 C9 C3 0.1(3)
C2 C3 C9 C8 -2.4(2)
C4 C3 C9 C8 175.27(16)
C5 C4 C10 C11 2.5(3)
C3 C4 C10 C11 -173.24(17)
C4 C10 C11 C12 0.4(3)
C10 C11 C12 C13 -2.8(3)
C10 C11 C12 C18 179.38(17)
C4 C5 C13 C12 0.6(2)
C1 C5 C13 C12 -177.21(15)
C11 C12 C13 C5 2.3(2)
C18 C12 C13 C5 -179.89(15)
C6 C7 C14 C17 -3.7(2)
C8 C7 C14 C17 177.63(17)
C6 C7 C14 C16 -123.93(19)
C8 C7 C14 C16 57.5(2)
C6 C7 C14 C15 117.31(19)
C8 C7 C14 C15 -61.3(2)
C11 C12 C18 C20 92.9(2)
C13 C12 C18 C20 -84.9(2)
C11 C12 C18 C19 -31.1(3)
C13 C12 C18 C19 151.1(2)
C11 C12 C18 C21 -147.3(2)
C13 C12 C18 C21 34.9(3)
C1 O1 C22 C27 4.15(19)
C1 O1 C22 C23 -175.31(13)
O1 C22 C23 C24 -177.82(13)
C27 C22 C23 C24 2.8(2)
O1 C22 C23 C28 3.3(2)
C27 C22 C23 C28 -176.14(14)
C22 C23 C24 C25 -1.6(2)
C28 C23 C24 C25 177.34(15)
C23 C24 C25 C26 -0.6(2)
C23 C24 C25 C32 -179.57(15)
C24 C25 C26 C27 1.7(2)
C32 C25 C26 C27 -179.34(15)
O1 C22 C27 C26 178.79(13)
C23 C22 C27 C26 -1.8(2)
O1 C22 C27 Si1 -0.93(17)
C23 C22 C27 Si1 178.50(12)
C25 C26 C27 C22 -0.6(2)
C25 C26 C27 Si1 179.08(13)
C34 Si1 C27 C22 -117.77(12)
C33 Si1 C27 C22 114.72(13)
C1 Si1 C27 C22 -1.66(11)
C34 Si1 C27 C26 62.55(18)
C33 Si1 C27 C26 -64.96(18)
C1 Si1 C27 C26 178.67(16)
C24 C23 C28 C31 0.1(2)
C22 C23 C28 C31 178.93(15)
C24 C23 C28 C29 -119.63(17)
C22 C23 C28 C29 59.19(19)
C24 C23 C28 C30 119.72(17)
C22 C23 C28 C30 -61.5(2)
